data_4500289
loop_
_publ_author_name
'Aijaz, Arshad'
'Sa\~nudo, E. Carolina'
'Bharadwaj, Parimal K.'

_publ_section_title
;
 Construction of Coordination Polymers with a Bifurcating Ligand:
 Synthesis, Structure, Photoluminescence, and Magnetic Studies
;
_journal_issue 4
_journal_name_full 'Crystal Growth &amp; Design'
_journal_page_first 1122
_journal_paper_doi 10.1021/cg101351b
_journal_volume 11
_journal_year 2011
_chemical_formula_moiety 'C13 H9 N5 O5 Zn'
_chemical_formula_sum 'C13 H9 N5 O5 Zn'
_chemical_formula_weight 380.62
_chemical_name_systematic
;
 ?
;
_space_group_IT_number 15
_symmetry_cell_setting monoclinic
_symmetry_space_group_name_Hall '-C 2yc'
_symmetry_space_group_name_H-M 'C 1 2/c 1'
_atom_sites_solution_hydrogens geom
_atom_sites_solution_primary direct
_atom_sites_solution_secondary difmap
_audit_creation_method SHELXL-97
_cell_angle_alpha 90.000
_cell_angle_beta 93.127(6)
_cell_angle_gamma 90.000
_cell_formula_units_Z 4
_cell_length_a 12.392(5)
_cell_length_b 13.697(6)
_cell_length_c 7.612(6)
_cell_measurement_reflns_used 999
_cell_measurement_temperature 100(2)
_cell_measurement_theta_max 27.0
_cell_measurement_theta_min 2.2
_cell_volume 1290.1(13)
_computing_cell_refinement 'SAINT 6.45 ( Bruker, 2003)'
_computing_data_collection 'SMART 5.628 (Bruker, 2003)'
_computing_data_reduction 'SAINT 6.45 ( Bruker, 2003)'
_computing_molecular_graphics 'DIAMOND 2.1e'
_computing_structure_refinement 'SHELXL-97 (Sheldrick, 1997)'
_computing_structure_solution SIR-97
_diffrn_ambient_temperature 100(2)
_diffrn_measured_fraction_theta_full 0.991
_diffrn_measured_fraction_theta_max 0.991
_diffrn_measurement_device_type 'BRUKER SMART APEX'
_diffrn_measurement_method /w-scans
_diffrn_radiation_monochromator graphite
_diffrn_radiation_source 'fine-focus sealed tube'
_diffrn_radiation_type MoK\a
_diffrn_radiation_wavelength 0.71069
_diffrn_reflns_av_R_equivalents 0.0228
_diffrn_reflns_av_sigmaI/netI 0.0274
_diffrn_reflns_limit_h_max 14
_diffrn_reflns_limit_h_min -15
_diffrn_reflns_limit_k_max 10
_diffrn_reflns_limit_k_min -17
_diffrn_reflns_limit_l_max 9
_diffrn_reflns_limit_l_min -9
_diffrn_reflns_number 3795
_diffrn_reflns_theta_full 27.00
_diffrn_reflns_theta_max 26.98
_diffrn_reflns_theta_min 2.22
_exptl_absorpt_coefficient_mu 1.946
_exptl_absorpt_correction_T_max 0.8443
_exptl_absorpt_correction_T_min 0.7723
_exptl_absorpt_correction_type empirical
_exptl_absorpt_process_details SADABS
_exptl_crystal_colour colorless
_exptl_crystal_density_diffrn 1.960
_exptl_crystal_density_method 'not measured'
_exptl_crystal_description rectangular
_exptl_crystal_F_000 768
_exptl_crystal_size_max 0.14
_exptl_crystal_size_mid 0.12
_exptl_crystal_size_min 0.09
_refine_diff_density_max 0.899
_refine_diff_density_min -0.331
_refine_diff_density_rms 0.095
_refine_ls_extinction_method none
_refine_ls_goodness_of_fit_ref 1.119
_refine_ls_hydrogen_treatment refU
_refine_ls_matrix_type full
_refine_ls_number_parameters 113
_refine_ls_number_reflns 1397
_refine_ls_number_restraints 0
_refine_ls_restrained_S_all 1.119
_refine_ls_R_factor_all 0.0391
_refine_ls_R_factor_gt 0.0327
_refine_ls_shift/su_max 0.000
_refine_ls_shift/su_mean 0.000
_refine_ls_structure_factor_coef Fsqd
_refine_ls_weighting_details 'calc w=1/[\s^2^(Fo^2^)+(0.0379P)^2^+3.1682P] where P=(Fo^2^+2Fc^2^)/3'
_refine_ls_weighting_scheme calc
_refine_ls_wR_factor_gt 0.0794
_refine_ls_wR_factor_ref 0.0851
_reflns_number_gt 1188
_reflns_number_total 1397
_reflns_threshold_expression >2sigma(I)
_cod_data_source_file cg101351b_si_002.cif
_cod_data_source_block 3
_cod_depositor_comments
;
The following automatic conversions were performed:

'_symmetry_cell_setting' value 'Monoclinic' changed to 'monoclinic'
according to /home/saulius/struct/CIF-dictionaries/cif_core.dic
dictionary named 'cif_core.dic' version 2.4.1 from 2010-06-29.

Automatic conversion script
Id: cif_fix_values 1715 2011-07-08 13:25:40Z adriana 
;
_cod_original_cell_volume 1290.1(12)
_cod_original_sg_symbol_H-M C2/c
_cod_database_code 4500289

loop_
_symmetry_equiv_pos_as_xyz
'x, y, z'
'-x, y, -z+1/2'
'x+1/2, y+1/2, z'
'-x+1/2, y+1/2, -z+1/2'
'-x, -y, -z'
'x, -y, z-1/2'
'-x+1/2, -y+1/2, -z'
'x+1/2, -y+1/2, z-1/2'

loop_
_atom_site_label
_atom_site_type_symbol
_atom_site_fract_x
_atom_site_fract_y
_atom_site_fract_z
_atom_site_U_iso_or_equiv
_atom_site_adp_type
_atom_site_occupancy
_atom_site_symmetry_multiplicity
_atom_site_calc_flag
_atom_site_refinement_flags
Zn1 Zn 0.0000 0.0000 0.5000 0.01320(15) Uani 1 2 d S
O2 O 0.0000 -0.08669(18) 0.7500 0.0153(5) Uani 1 2 d S
O1 O 0.03740(14) 0.13401(13) 0.6189(2) 0.0153(4) Uani 1 1 d .
N1 N 0.16288(17) -0.02110(16) 0.4696(3) 0.0150(5) Uani 1 1 d .
C5 C 0.0000 0.2855(3) 0.7500 0.0146(7) Uani 1 2 d S
C1 C 0.2212(2) -0.10731(19) 0.4684(3) 0.0154(5) Uani 1 1 d .
H1 H 0.1947 -0.1684 0.4975 0.018 Uiso 1 1 calc R
N2 N 0.32783(17) 0.00976(15) 0.3883(3) 0.0118(4) Uani 1 1 d .
C3 C 0.2292(2) 0.0475(2) 0.4205(3) 0.0160(5) Uani 1 1 d .
H3 H 0.2110 0.1132 0.4092 0.019 Uiso 1 1 calc R
O3 O -0.08707(17) -0.22647(16) 0.7475(3) 0.0287(5) Uani 1 1 d .
C8 C 0.0000 0.4890(3) 0.7500 0.0124(7) Uani 1 2 d S
H8 H 0.0000 0.5569 0.7500 0.015 Uiso 1 2 calc SR
C7 C -0.08324(19) 0.43723(19) 0.8234(3) 0.0128(5) Uani 1 1 d .
C6 C -0.08055(19) 0.33589(19) 0.8328(3) 0.0137(5) Uani 1 1 d .
H6 H -0.1319 0.3022 0.8935 0.016 Uiso 1 1 calc R
N3 N 0.0000 -0.1827(2) 0.7500 0.0173(7) Uani 1 2 d S
C2 C 0.3224(2) -0.08932(19) 0.4184(3) 0.0161(5) Uani 1 1 d .
H2 H 0.3773 -0.1347 0.4066 0.019 Uiso 1 1 calc R
C4 C 0.0000 0.1755(3) 0.7500 0.0110(7) Uani 1 2 d S

loop_
_atom_site_aniso_label
_atom_site_aniso_U_11
_atom_site_aniso_U_22
_atom_site_aniso_U_33
_atom_site_aniso_U_23
_atom_site_aniso_U_13
_atom_site_aniso_U_12
Zn1 0.0100(2) 0.0101(2) 0.0201(2) -0.00118(16) 0.00536(16) -0.00078(15)
O2 0.0178(13) 0.0123(13) 0.0163(12) 0.000 0.0043(10) 0.000
O1 0.0142(8) 0.0122(9) 0.0202(9) -0.0028(7) 0.0062(7) -0.0013(7)
N1 0.0117(10) 0.0157(11) 0.0181(11) 0.0000(8) 0.0048(8) -0.0009(8)
C5 0.0143(17) 0.0132(18) 0.0164(17) 0.000 0.0016(13) 0.000
C1 0.0121(12) 0.0119(13) 0.0225(13) -0.0003(10) 0.0047(10) 0.0001(10)
N2 0.0096(10) 0.0114(11) 0.0148(10) 0.0002(8) 0.0048(8) 0.0004(8)
C3 0.0113(12) 0.0133(13) 0.0239(14) -0.0008(10) 0.0064(10) 0.0005(10)
O3 0.0281(11) 0.0247(11) 0.0341(11) 0.0009(9) 0.0082(9) -0.0098(9)
C8 0.0113(16) 0.0132(18) 0.0128(16) 0.000 0.0021(13) 0.000
C7 0.0087(11) 0.0149(12) 0.0149(11) -0.0002(9) 0.0010(9) 0.0018(9)
C6 0.0115(11) 0.0153(13) 0.0147(11) 0.0004(10) 0.0036(9) -0.0020(10)
N3 0.0219(16) 0.0159(16) 0.0144(15) 0.000 0.0046(12) 0.000
C2 0.0144(12) 0.0102(12) 0.0238(13) 0.0007(10) 0.0027(10) 0.0010(10)
C4 0.0056(15) 0.0112(17) 0.0163(16) 0.000 0.0011(12) 0.000

loop_
_atom_type_symbol
_atom_type_description
_atom_type_scat_dispersion_real
_atom_type_scat_dispersion_imag
_atom_type_scat_source
C C 0.0033 0.0016 'International Tables Vol C Tables 4.2.6.8 and 6.1.1.4'
H H 0.0000 0.0000 'International Tables Vol C Tables 4.2.6.8 and 6.1.1.4'
N N 0.0061 0.0033 'International Tables Vol C Tables 4.2.6.8 and 6.1.1.4'
O O 0.0106 0.0060 'International Tables Vol C Tables 4.2.6.8 and 6.1.1.4'
Zn Zn 0.2839 1.4301 'International Tables Vol C Tables 4.2.6.8 and 6.1.1.4'

loop_
_geom_angle_atom_site_label_1
_geom_angle_atom_site_label_2
_geom_angle_atom_site_label_3
_geom_angle
_geom_angle_site_symmetry_1
_geom_angle_site_symmetry_3
N1 Zn1 N1 180.0 . 5_556
N1 Zn1 O1 88.64(8) . .
N1 Zn1 O1 91.36(8) 5_556 .
N1 Zn1 O1 91.36(8) . 5_556
N1 Zn1 O1 88.64(8) 5_556 5_556
O1 Zn1 O1 180.00(5) . 5_556
N1 Zn1 O2 93.79(6) . .
N1 Zn1 O2 86.21(6) 5_556 .
O1 Zn1 O2 96.20(8) . .
O1 Zn1 O2 83.80(8) 5_556 .
N1 Zn1 O2 86.21(6) . 5_556
N1 Zn1 O2 93.79(6) 5_556 5_556
O1 Zn1 O2 83.80(8) . 5_556
O1 Zn1 O2 96.20(8) 5_556 5_556
O2 Zn1 O2 180.0 . 5_556
N3 O2 Zn1 121.96(6) . 2_556
N3 O2 Zn1 121.96(6) . .
Zn1 O2 Zn1 116.08(12) 2_556 .
C4 O1 Zn1 131.16(17) . .
C3 N1 C1 105.9(2) . .
C3 N1 Zn1 124.12(18) . .
C1 N1 Zn1 129.34(18) . .
C6 C5 C6 120.6(3) 2_556 .
C6 C5 C4 119.70(16) 2_556 .
C6 C5 C4 119.70(16) . .
C2 C1 N1 109.8(2) . .
C3 N2 C2 106.9(2) . .
C3 N2 C7 125.8(2) . 8
C2 N2 C7 127.1(2) . 8
N1 C3 N2 111.1(2) . .
C7 C8 C7 118.9(3) 2_556 .
C6 C7 C8 120.8(2) . .
C6 C7 N2 120.4(2) . 8_456
C8 C7 N2 118.8(2) . 8_456
C5 C6 C7 119.2(2) . .
O3 N3 O3 121.9(3) . 2_556
O3 N3 O2 119.06(16) . .
O3 N3 O2 119.06(16) 2_556 .
C1 C2 N2 106.3(2) . .
O1 C4 O1 126.3(3) . 2_556
O1 C4 C5 116.85(16) . .
O1 C4 C5 116.85(16) 2_556 .

loop_
_geom_bond_atom_site_label_1
_geom_bond_atom_site_label_2
_geom_bond_distance
_geom_bond_site_symmetry_2
Zn1 N1 2.064(2) .
Zn1 N1 2.064(2) 5_556
Zn1 O1 2.0873(19) .
Zn1 O1 2.0873(19) 5_556
Zn1 O2 2.2430(17) .
Zn1 O2 2.2430(17) 5_556
O2 N3 1.316(4) .
O2 Zn1 2.2430(17) 2_556
O1 C4 1.259(2) .
N1 C3 1.316(3) .
N1 C1 1.384(3) .
C5 C6 1.392(3) 2_556
C5 C6 1.392(3) .
C5 C4 1.507(5) .
C1 C2 1.353(4) .
N2 C3 1.362(3) .
N2 C2 1.379(3) .
N2 C7 1.430(3) 8
O3 N3 1.233(2) .
C8 C7 1.393(3) 2_556
C8 C7 1.393(3) .
C7 C6 1.390(4) .
C7 N2 1.430(3) 8_456
N3 O3 1.233(2) 2_556
C4 O1 1.259(2) 2_556

loop_
_geom_torsion_atom_site_label_1
_geom_torsion_atom_site_label_2
_geom_torsion_atom_site_label_3
_geom_torsion_atom_site_label_4
_geom_torsion
_geom_torsion_site_symmetry_1
_geom_torsion_site_symmetry_4
N1 Zn1 O2 N3 -78.07(6) . .
N1 Zn1 O2 N3 101.93(6) 5_556 .
O1 Zn1 O2 N3 -167.11(5) . .
O1 Zn1 O2 N3 12.89(5) 5_556 .
O2 Zn1 O2 N3 0(29) 5_556 .
N1 Zn1 O2 Zn1 101.93(6) . 2_556
N1 Zn1 O2 Zn1 -78.07(6) 5_556 2_556
O1 Zn1 O2 Zn1 12.89(5) . 2_556
O1 Zn1 O2 Zn1 -167.11(5) 5_556 2_556
O2 Zn1 O2 Zn1 180(100) 5_556 2_556
N1 Zn1 O1 C4 -139.47(19) . .
N1 Zn1 O1 C4 40.53(19) 5_556 .
O1 Zn1 O1 C4 -120(100) 5_556 .
O2 Zn1 O1 C4 -45.80(18) . .
O2 Zn1 O1 C4 134.20(18) 5_556 .
N1 Zn1 N1 C3 106(100) 5_556 .
O1 Zn1 N1 C3 -41.6(2) . .
O1 Zn1 N1 C3 138.4(2) 5_556 .
O2 Zn1 N1 C3 -137.7(2) . .
O2 Zn1 N1 C3 42.3(2) 5_556 .
N1 Zn1 N1 C1 -63(100) 5_556 .
O1 Zn1 N1 C1 149.2(2) . .
O1 Zn1 N1 C1 -30.8(2) 5_556 .
O2 Zn1 N1 C1 53.1(2) . .
O2 Zn1 N1 C1 -126.9(2) 5_556 .
C3 N1 C1 C2 0.1(3) . .
Zn1 N1 C1 C2 170.76(18) . .
C1 N1 C3 N2 -0.3(3) . .
Zn1 N1 C3 N2 -171.60(16) . .
C2 N2 C3 N1 0.4(3) . .
C7 N2 C3 N1 176.3(2) 8 .
C7 C8 C7 C6 3.68(17) 2_556 .
C7 C8 C7 N2 -175.9(2) 2_556 8_456
C6 C5 C6 C7 3.59(16) 2_556 .
C4 C5 C6 C7 -176.41(16) . .
C8 C7 C6 C5 -7.3(3) . .
N2 C7 C6 C5 172.34(19) 8_456 .
Zn1 O2 N3 O3 87.86(11) 2_556 .
Zn1 O2 N3 O3 -92.14(11) . .
Zn1 O2 N3 O3 -92.14(11) 2_556 2_556
Zn1 O2 N3 O3 87.86(11) . 2_556
N1 C1 C2 N2 0.2(3) . .
C3 N2 C2 C1 -0.3(3) . .
C7 N2 C2 C1 -176.2(2) 8 .
Zn1 O1 C4 O1 29.93(12) . 2_556
Zn1 O1 C4 C5 -150.07(12) . .
C6 C5 C4 O1 -31.20(14) 2_556 .
C6 C5 C4 O1 148.80(14) . .
C6 C5 C4 O1 148.80(14) 2_556 2_556
C6 C5 C4 O1 -31.20(14) . 2_556
